data_4122922
loop_
_publ_author_name
'Han, Ying-Feng'
'Zhang, Long'
'Weng, Lin-Hong'
'Jin, Guo-Xin'

_publ_section_title
;
 H2-Initiated Reversible Switching between Two-Dimensional Metallacycles
 and Three-Dimensional Cylinders.
;
_journal_issue 41
_journal_name_full 'Journal of the American Chemical Society'
_journal_page_first 14608
_journal_paper_doi 10.1021/ja508543y
_journal_volume 136
_journal_year 2014
_chemical_formula_sum 'C93 H124 F12 Ir2 N12 O23 S10'
_chemical_formula_weight 2711.03
_chemical_name_systematic
; 
 ? 
;
_space_group_crystal_system monoclinic
_space_group_IT_number 14
_space_group_name_Hall '-P 2ybc'
_space_group_name_H-M_alt 'P 1 21/c 1'
_symmetry_space_group_name_Hall '-P 2ybc'
_symmetry_space_group_name_H-M 'P 1 21/c 1'
_atom_sites_solution_hydrogens geom
_audit_creation_method SHELXL-2013
_cell_angle_alpha 90
_cell_angle_beta 96.224(5)
_cell_angle_gamma 90
_cell_formula_units_Z 4
_cell_length_a 19.579(7)
_cell_length_b 20.736(8)
_cell_length_c 28.869(11)
_cell_measurement_reflns_used 1014
_cell_measurement_temperature 293(2)
_cell_measurement_theta_max 25.167
_cell_measurement_theta_min 2.472
_cell_volume 11651(8)
_computing_cell_refinement 'Bruker SMART'
_computing_data_collection 'Bruker SMART'
_computing_data_reduction 'Bruker SHELXTL'
_computing_molecular_graphics 'Bruker SHELXTL'
_computing_publication_material 'Bruker SHELXTL'
_computing_structure_refinement 'SHELXL-2013 (Sheldrick, 2013)'
_computing_structure_solution 'Bruker SHELXTL'
_diffrn_ambient_temperature 293(2)
_diffrn_measured_fraction_theta_full 0.980
_diffrn_measured_fraction_theta_max 0.995
_diffrn_measurement_device_type 'CCD area detector'
_diffrn_measurement_method 'phi and omega scans'
_diffrn_radiation_type MoK\a
_diffrn_radiation_wavelength 0.71073
_diffrn_reflns_av_R_equivalents 0.0706
_diffrn_reflns_av_unetI/netI 0.1387
_diffrn_reflns_Laue_measured_fraction_full 0.980
_diffrn_reflns_Laue_measured_fraction_max 0.995
_diffrn_reflns_limit_h_max 23
_diffrn_reflns_limit_h_min -21
_diffrn_reflns_limit_k_max 24
_diffrn_reflns_limit_k_min -24
_diffrn_reflns_limit_l_max 32
_diffrn_reflns_limit_l_min -34
_diffrn_reflns_number 47807
_diffrn_reflns_point_group_measured_fraction_full 0.980
_diffrn_reflns_point_group_measured_fraction_max 0.995
_diffrn_reflns_theta_full 25.242
_diffrn_reflns_theta_max 25.100
_diffrn_reflns_theta_min 1.419
_exptl_absorpt_coefficient_mu 2.550
_exptl_absorpt_correction_T_max 1.000
_exptl_absorpt_correction_T_min 0.747
_exptl_absorpt_correction_type multi-scan
_exptl_absorpt_process_details sadabs
_exptl_crystal_colour red
_exptl_crystal_density_diffrn 1.545
_exptl_crystal_description block
_exptl_crystal_F_000 5488
_exptl_crystal_size_max 0.250
_exptl_crystal_size_mid 0.080
_exptl_crystal_size_min 0.040
_platon_squeeze_details
; 
 In asymmetric unit of this data, there were disordered 
 anions and solvents (one triflate anion, six water and 
 three water molecule) which could not restrained properly. 
 Therefore, SQUEEZE algorithm was used to omit them. 
;
_refine_diff_density_max 0.914
_refine_diff_density_min -0.484
_refine_diff_density_rms 0.106
_refine_ls_extinction_method none
_refine_ls_goodness_of_fit_ref 0.795
_refine_ls_hydrogen_treatment constr
_refine_ls_matrix_type full
_refine_ls_number_parameters 1172
_refine_ls_number_reflns 20657
_refine_ls_number_restraints 96
_refine_ls_restrained_S_all 0.811
_refine_ls_R_factor_all 0.0989
_refine_ls_R_factor_gt 0.0489
_refine_ls_shift/su_max 0.004
_refine_ls_shift/su_mean 0.000
_refine_ls_structure_factor_coef Fsqd
_refine_ls_weighting_details 'w=1/[\s^2^(Fo^2^)+(0.0563P)^2^] where P=(Fo^2^+2Fc^2^)/3'
_refine_ls_weighting_scheme calc
_refine_ls_wR_factor_gt 0.1085
_refine_ls_wR_factor_ref 0.1178
_reflns_Friedel_coverage 0.000
_reflns_number_gt 9988
_reflns_number_total 20657
_reflns_threshold_expression 'I > 2\s(I)'
_cod_data_source_file ja508543y_si_001.cif
_cod_data_source_block 12(OTf)4
_cod_database_code 4122922
_shelx_space_group_comment
; 
The symmetry employed for this shelxl refinement is uniquely defined 
by the following loop, which should always be used as a source of 
symmetry information in preference to the above space-group names. 
They are only intended as comments. 
;
_shelx_estimated_absorpt_t_min 0.568
_shelx_estimated_absorpt_t_max 0.905
_shelxl_version_number 2013-4

loop_
_space_group_symop_operation_xyz
'x, y, z'
'-x, y+1/2, -z+1/2'
'-x, -y, -z'
'x, -y-1/2, z-1/2'

loop_
_atom_site_label
_atom_site_type_symbol
_atom_site_fract_x
_atom_site_fract_y
_atom_site_fract_z
_atom_site_U_iso_or_equiv
_atom_site_adp_type
_atom_site_occupancy
_atom_site_site_symmetry_order
_atom_site_calc_flag
_atom_site_refinement_flags_posn
_atom_site_refinement_flags_adp
Ir1 Ir 0.49804(2) -0.12023(2) 0.85992(2) 0.05209(10) Uani 1 1 d . .
Ir2 Ir 1.06240(2) 0.43362(2) 0.85918(2) 0.05378(11) Uani 1 1 d . .
S1 S 0.62072(10) -0.12586(10) 0.88355(7) 0.0631(6) Uani 1 1 d . .
S2 S 1.06451(11) 0.32791(10) 0.89608(7) 0.0614(6) Uani 1 1 d . .
S3 S 0.49020(11) -0.08006(10) 0.93801(6) 0.0605(6) Uani 1 1 d . .
S4 S 1.04595(11) 0.47716(10) 0.93484(7) 0.0600(6) Uani 1 1 d . .
S5 S 0.53048(10) -0.01480(9) 0.83184(7) 0.0577(5) Uani 1 1 d . .
S6 S 0.94109(10) 0.40649(9) 0.84644(7) 0.0544(5) Uani 1 1 d . .
S7 S 0.37815(19) 0.2325(2) 0.36001(14) 0.1290(11) Uani 1 1 d . .
S8 S 0.3258(2) 0.44259(19) 0.11999(12) 0.1244(11) Uani 1 1 d . .
S9 S 0.19012(17) 0.4970(2) 0.39185(13) 0.1138(10) Uani 1 1 d . .
N1 N 0.6976(4) -0.2272(4) 0.8605(3) 0.088(2) Uani 1 1 d . .
N2 N 0.6760(4) -0.1622(3) 0.8037(3) 0.0710(19) Uani 1 1 d . .
N3 N 1.0677(4) 0.2430(3) 0.8217(3) 0.0716(19) Uani 1 1 d . .
N4 N 1.1551(4) 0.2347(4) 0.8750(3) 0.077(2) Uani 1 1 d . .
N5 N 0.6089(4) -0.0995(4) 0.9955(2) 0.071(2) Uani 1 1 d . .
N6 N 0.5987(3) -0.0032(3) 0.9683(2) 0.0623(18) Uani 1 1 d . .
N7 N 0.9733(4) 0.3948(3) 0.9866(2) 0.0651(19) Uani 1 1 d . .
N8 N 1.0830(4) 0.3889(3) 1.0044(2) 0.0705(19) Uani 1 1 d . .
N9 N 0.4085(3) 0.0541(3) 0.8250(2) 0.0651(18) Uani 1 1 d . .
N10 N 0.4591(3) 0.0517(3) 0.7613(2) 0.0576(17) Uani 1 1 d . .
N11 N 0.8645(3) 0.4481(3) 0.7680(2) 0.0592(17) Uani 1 1 d . .
N12 N 0.8715(4) 0.5187(3) 0.8227(2) 0.0696(19) Uani 1 1 d . .
O1 O 0.3424(5) 0.2912(5) 0.3649(5) 0.222(6) Uani 1 1 d . .
O2 O 0.3708(7) 0.1971(8) 0.3226(5) 0.327(10) Uani 1 1 d . .
O3 O 0.3726(6) 0.1921(6) 0.3984(5) 0.259(7) Uani 1 1 d . .
O4 O 0.3966(5) 0.4273(5) 0.1250(3) 0.174(4) Uani 1 1 d . .
O5 O 0.2878(5) 0.4067(4) 0.1529(4) 0.184(4) Uani 1 1 d . .
O6 O 0.2956(6) 0.4455(5) 0.0748(3) 0.212(5) Uani 1 1 d . .
O7 O 0.2060(5) 0.5235(6) 0.4336(3) 0.224(6) Uani 1 1 d . .
O8 O 0.2141(6) 0.4418(7) 0.3866(7) 0.315(9) Uani 1 1 d . U
O9 O 0.1976(7) 0.5408(9) 0.3602(4) 0.308(9) Uani 1 1 d . U
F1 F 0.5070(4) 0.2067(5) 0.3653(3) 0.229(5) Uani 1 1 d D .
F2 F 0.4743(6) 0.2905(6) 0.3301(5) 0.330(8) Uani 1 1 d D U
F3 F 0.4780(6) 0.2877(8) 0.3989(5) 0.364(9) Uani 1 1 d D U
F4 F 0.3542(5) 0.5639(5) 0.1140(4) 0.228(5) Uani 1 1 d . .
F5 F 0.2599(6) 0.5463(5) 0.1380(4) 0.214(4) Uani 1 1 d . .
F6 F 0.3501(6) 0.5293(4) 0.1822(3) 0.227(5) Uani 1 1 d . U
F7 F 0.0792(4) 0.4677(6) 0.3384(3) 0.229(4) Uani 1 1 d D .
F8 F 0.0846(7) 0.4354(8) 0.4040(5) 0.376(9) Uani 1 1 d D U
F9 F 0.0688(6) 0.5311(6) 0.3927(6) 0.348(9) Uani 1 1 d D U
C1 C 0.6635(5) -0.1734(4) 0.8475(3) 0.071(2) Uani 1 1 d . .
C2 C 0.7277(6) -0.2502(6) 0.8238(5) 0.114(4) Uani 1 1 d . .
H2 H 0.7532 -0.2880 0.8234 0.137 Uiso 1 1 calc R U
C3 C 0.7146(5) -0.2093(6) 0.7881(4) 0.099(3) Uani 1 1 d . .
H3 H 0.7292 -0.2128 0.7586 0.119 Uiso 1 1 calc R U
C4 C 0.6549(4) -0.1054(4) 0.7769(3) 0.075(3) Uani 1 1 d . .
H4A H 0.6114 -0.0905 0.7861 0.089 Uiso 1 1 calc R U
H4B H 0.6474 -0.1171 0.7442 0.089 Uiso 1 1 calc R U
C5 C 0.7067(4) -0.0498(4) 0.7826(3) 0.064(2) Uani 1 1 d . .
C6 C 0.7119(4) -0.0109(4) 0.7467(3) 0.075(3) Uani 1 1 d . .
H6 H 0.6843 -0.0179 0.7189 0.090 Uiso 1 1 calc R U
C7 C 0.7577(5) 0.0398(4) 0.7500(3) 0.080(3) Uani 1 1 d . .
H7 H 0.7591 0.0666 0.7243 0.096 Uiso 1 1 calc R U
C8 C 0.8013(4) 0.0527(4) 0.7895(3) 0.060(2) Uani 1 1 d . .
C9 C 0.7975(5) 0.0088(5) 0.8256(3) 0.110(4) Uani 1 1 d . .
H9 H 0.8277 0.0129 0.8526 0.132 Uiso 1 1 calc R U
C10 C 0.7495(6) -0.0410(6) 0.8222(4) 0.123(4) Uani 1 1 d . .
H10 H 0.7468 -0.0685 0.8474 0.147 Uiso 1 1 calc R U
C11 C 0.8511(4) 0.1079(4) 0.7926(3) 0.059(2) Uani 1 1 d . .
C12 C 0.8935(5) 0.1197(5) 0.8325(4) 0.098(3) Uani 1 1 d . .
H12 H 0.8903 0.0939 0.8585 0.118 Uiso 1 1 calc R U
C13 C 0.9410(5) 0.1693(5) 0.8350(4) 0.099(3) Uani 1 1 d . .
H13 H 0.9676 0.1777 0.8630 0.118 Uiso 1 1 calc R U
C14 C 0.9491(4) 0.2055(4) 0.7971(3) 0.065(2) Uani 1 1 d . .
C15 C 0.9067(5) 0.1936(4) 0.7575(3) 0.078(3) Uani 1 1 d . .
H15 H 0.9105 0.2185 0.7311 0.094 Uiso 1 1 calc R U
C16 C 0.8587(4) 0.1457(4) 0.7558(3) 0.071(2) Uani 1 1 d . .
H16 H 0.8303 0.1390 0.7283 0.085 Uiso 1 1 calc R U
C17 C 1.0009(5) 0.2605(4) 0.7972(3) 0.080(3) Uani 1 1 d . .
H17A H 1.0067 0.2720 0.7653 0.096 Uiso 1 1 calc R U
H17B H 0.9831 0.2980 0.8120 0.096 Uiso 1 1 calc R U
C18 C 1.0958(5) 0.2685(4) 0.8637(3) 0.067(2) Uani 1 1 d . .
C19 C 1.1623(6) 0.1883(5) 0.8409(4) 0.099(3) Uani 1 1 d . .
H19 H 1.1976 0.1583 0.8411 0.119 Uiso 1 1 calc R U
C20 C 1.1104(6) 0.1946(4) 0.8083(4) 0.095(3) Uani 1 1 d . .
H20 H 1.1035 0.1707 0.7810 0.114 Uiso 1 1 calc R U
C21 C 0.6995(6) -0.2593(5) 0.9064(4) 0.133(4) Uani 1 1 d . .
H21A H 0.7013 -0.2273 0.9305 0.199 Uiso 1 1 calc R U
H21B H 0.7394 -0.2864 0.9112 0.199 Uiso 1 1 calc R U
H21C H 0.6589 -0.2851 0.9073 0.199 Uiso 1 1 calc R U
C22 C 1.2004(5) 0.2419(5) 0.9178(3) 0.107(3) Uani 1 1 d . .
H22A H 1.2205 0.2842 0.9188 0.160 Uiso 1 1 calc R U
H22B H 1.2361 0.2100 0.9189 0.160 Uiso 1 1 calc R U
H22C H 1.1746 0.2364 0.9439 0.160 Uiso 1 1 calc R U
C23 C 0.5688(4) -0.0614(4) 0.9664(2) 0.058(2) Uani 1 1 d . .
C24 C 0.6640(5) -0.0659(6) 1.0138(3) 0.089(3) Uani 1 1 d . .
H24 H 0.6998 -0.0820 1.0343 0.107 Uiso 1 1 calc R U
C25 C 0.6590(4) -0.0062(5) 0.9980(3) 0.080(3) Uani 1 1 d . .
H25 H 0.6900 0.0272 1.0054 0.096 Uiso 1 1 calc R U
C26 C 0.5679(5) 0.0536(4) 0.9440(3) 0.084(3) Uani 1 1 d . .
H26A H 0.5292 0.0678 0.9597 0.100 Uiso 1 1 calc R U
H26B H 0.5505 0.0412 0.9125 0.100 Uiso 1 1 calc R U
C27 C 0.6172(5) 0.1097(4) 0.9416(3) 0.073(3) Uani 1 1 d . .
C28 C 0.6154(5) 0.1597(4) 0.9724(3) 0.080(3) Uani 1 1 d . .
H28 H 0.5831 0.1592 0.9937 0.097 Uiso 1 1 calc R U
C29 C 0.6592(5) 0.2089(4) 0.9724(3) 0.084(3) Uani 1 1 d . .
H29 H 0.6568 0.2418 0.9941 0.101 Uiso 1 1 calc R U
C30 C 0.7077(4) 0.2127(4) 0.9414(3) 0.068(2) Uani 1 1 d . .
C31 C 0.7076(5) 0.1636(4) 0.9089(3) 0.086(3) Uani 1 1 d . .
H31 H 0.7380 0.1652 0.8863 0.103 Uiso 1 1 calc R U
C32 C 0.6624(5) 0.1119(5) 0.9097(3) 0.085(3) Uani 1 1 d . .
H32 H 0.6634 0.0787 0.8881 0.102 Uiso 1 1 calc R U
C33 C 0.7574(5) 0.2674(4) 0.9431(3) 0.068(2) Uani 1 1 d . .
C34 C 0.8226(5) 0.2606(4) 0.9304(3) 0.082(3) Uani 1 1 d . .
H34 H 0.8345 0.2222 0.9167 0.098 Uiso 1 1 calc R U
C35 C 0.8711(4) 0.3090(4) 0.9375(3) 0.079(3) Uani 1 1 d . .
H35 H 0.9148 0.3029 0.9285 0.094 Uiso 1 1 calc R U
C36 C 0.8552(5) 0.3647(4) 0.9572(3) 0.060(2) Uani 1 1 d . .
C37 C 0.7904(5) 0.3738(4) 0.9682(3) 0.087(3) Uani 1 1 d . .
H37 H 0.7788 0.4130 0.9808 0.104 Uiso 1 1 calc R U
C38 C 0.7409(5) 0.3258(4) 0.9609(3) 0.092(3) Uani 1 1 d . .
H38 H 0.6965 0.3335 0.9682 0.111 Uiso 1 1 calc R U
C39 C 0.9063(4) 0.4172(4) 0.9653(3) 0.067(2) Uani 1 1 d . .
H39A H 0.9120 0.4378 0.9358 0.081 Uiso 1 1 calc R U
H39B H 0.8889 0.4494 0.9854 0.081 Uiso 1 1 calc R U
C40 C 1.0338(5) 0.4182(4) 0.9753(3) 0.061(2) Uani 1 1 d . .
C41 C 1.0518(6) 0.3492(5) 1.0331(3) 0.089(3) Uani 1 1 d . .
H41 H 1.0745 0.3237 1.0564 0.107 Uiso 1 1 calc R U
C42 C 0.9841(6) 0.3523(4) 1.0228(3) 0.076(3) Uani 1 1 d . .
H42 H 0.9509 0.3302 1.0373 0.091 Uiso 1 1 calc R U
C43 C 0.5987(5) -0.1664(5) 1.0043(3) 0.098(3) Uani 1 1 d . .
H43A H 0.5507 -0.1765 0.9984 0.147 Uiso 1 1 calc R U
H43B H 0.6145 -0.1759 1.0362 0.147 Uiso 1 1 calc R U
H43C H 0.6240 -0.1918 0.9842 0.147 Uiso 1 1 calc R U
C44 C 1.1561(5) 0.3968(5) 1.0027(3) 0.096(3) Uani 1 1 d . .
H44A H 1.1772 0.3552 1.0008 0.144 Uiso 1 1 calc R U
H44B H 1.1757 0.4185 1.0304 0.144 Uiso 1 1 calc R U
H44C H 1.1639 0.4218 0.9758 0.144 Uiso 1 1 calc R U
C45 C 0.4638(4) 0.0299(3) 0.8064(3) 0.054(2) Uani 1 1 d . .
C46 C 0.3709(5) 0.0932(4) 0.7909(4) 0.083(3) Uani 1 1 d . .
H46 H 0.3319 0.1170 0.7953 0.100 Uiso 1 1 calc R U
C47 C 0.3997(5) 0.0901(4) 0.7526(4) 0.080(3) Uani 1 1 d . .
H47 H 0.3841 0.1096 0.7244 0.096 Uiso 1 1 calc R U
C48 C 0.5104(4) 0.0421(4) 0.7299(3) 0.067(2) Uani 1 1 d . .
H48A H 0.4882 0.0397 0.6982 0.080 Uiso 1 1 calc R U
H48B H 0.5336 0.0014 0.7370 0.080 Uiso 1 1 calc R U
C49 C 0.5631(4) 0.0962(4) 0.7333(3) 0.055(2) Uani 1 1 d . .
C50 C 0.5826(5) 0.1302(4) 0.7727(3) 0.068(2) Uani 1 1 d . .
H50 H 0.5619 0.1212 0.7995 0.082 Uiso 1 1 calc R U
C51 C 0.6318(4) 0.1774(4) 0.7743(3) 0.068(2) Uani 1 1 d . .
H51 H 0.6438 0.1989 0.8023 0.082 Uiso 1 1 calc R U
C52 C 0.6637(4) 0.1938(3) 0.7369(2) 0.0470(18) Uani 1 1 d . .
C53 C 0.6446(4) 0.1608(4) 0.6959(3) 0.062(2) Uani 1 1 d . .
H53 H 0.6653 0.1704 0.6693 0.075 Uiso 1 1 calc R U
C54 C 0.5944(4) 0.1129(4) 0.6946(3) 0.070(2) Uani 1 1 d . .
H54 H 0.5816 0.0917 0.6666 0.083 Uiso 1 1 calc R U
C55 C 0.7167(4) 0.2447(3) 0.7380(2) 0.0506(19) Uani 1 1 d . .
C56 C 0.7399(4) 0.2789(4) 0.7788(3) 0.061(2) Uani 1 1 d . .
H56 H 0.7200 0.2700 0.8059 0.073 Uiso 1 1 calc R U
C57 C 0.7902(4) 0.3241(4) 0.7803(3) 0.060(2) Uani 1 1 d . .
H57 H 0.8058 0.3435 0.8086 0.072 Uiso 1 1 calc R U
C58 C 0.8183(4) 0.3416(4) 0.7409(2) 0.0515(19) Uani 1 1 d . .
C59 C 0.7961(4) 0.3110(4) 0.7002(3) 0.061(2) Uani 1 1 d . .
H59 H 0.8146 0.3221 0.6729 0.073 Uiso 1 1 calc R U
C60 C 0.7470(4) 0.2641(4) 0.6990(2) 0.059(2) Uani 1 1 d . .
H60 H 0.7332 0.2442 0.6707 0.071 Uiso 1 1 calc R U
C61 C 0.8753(4) 0.3899(4) 0.7414(2) 0.060(2) Uani 1 1 d . .
H61A H 0.9178 0.3696 0.7545 0.072 Uiso 1 1 calc R U
H61B H 0.8807 0.4020 0.7096 0.072 Uiso 1 1 calc R U
C62 C 0.8932(4) 0.4602(4) 0.8113(3) 0.054(2) Uani 1 1 d . .
C63 C 0.8301(5) 0.5436(5) 0.7869(4) 0.088(3) Uani 1 1 d . .
H63 H 0.8087 0.5837 0.7864 0.106 Uiso 1 1 calc R U
C64 C 0.8252(5) 0.5012(5) 0.7524(3) 0.080(3) Uani 1 1 d . .
H64 H 0.8002 0.5060 0.7233 0.096 Uiso 1 1 calc R U
C65 C 0.3931(4) 0.0443(4) 0.8727(3) 0.076(3) Uani 1 1 d . .
H65A H 0.4241 0.0129 0.8876 0.114 Uiso 1 1 calc R U
H65B H 0.3467 0.0291 0.8725 0.114 Uiso 1 1 calc R U
H65C H 0.3982 0.0843 0.8895 0.114 Uiso 1 1 calc R U
C66 C 0.8879(5) 0.5515(4) 0.8671(3) 0.093(3) Uani 1 1 d . .
H66A H 0.9018 0.5950 0.8616 0.139 Uiso 1 1 calc R U
H66B H 0.9246 0.5292 0.8851 0.139 Uiso 1 1 calc R U
H66C H 0.8481 0.5520 0.8838 0.139 Uiso 1 1 calc R U
C67 C 0.3970(4) -0.1648(4) 0.8612(3) 0.056(2) Uani 1 1 d . .
C68 C 0.3992(4) -0.1357(4) 0.8177(3) 0.061(2) Uani 1 1 d . .
C69 C 0.4535(4) -0.1657(4) 0.7955(3) 0.061(2) Uani 1 1 d . .
C70 C 0.4839(4) -0.2138(4) 0.8266(3) 0.066(2) Uani 1 1 d . .
C71 C 0.4494(4) -0.2124(4) 0.8686(3) 0.065(2) Uani 1 1 d . .
C72 C 0.3454(4) -0.1494(4) 0.8944(3) 0.082(3) Uani 1 1 d . .
H72A H 0.3340 -0.1044 0.8922 0.123 Uiso 1 1 calc R U
H72B H 0.3646 -0.1592 0.9257 0.123 Uiso 1 1 calc R U
H72C H 0.3048 -0.1747 0.8867 0.123 Uiso 1 1 calc R U
C73 C 0.3503(4) -0.0882(4) 0.7943(3) 0.081(3) Uani 1 1 d . .
H73A H 0.3153 -0.1105 0.7746 0.122 Uiso 1 1 calc R U
H73B H 0.3745 -0.0593 0.7758 0.122 Uiso 1 1 calc R U
H73C H 0.3294 -0.0640 0.8173 0.122 Uiso 1 1 calc R U
C74 C 0.4697(5) -0.1555(5) 0.7464(3) 0.092(3) Uani 1 1 d . .
H74A H 0.4322 -0.1709 0.7251 0.138 Uiso 1 1 calc R U
H74B H 0.5107 -0.1788 0.7415 0.138 Uiso 1 1 calc R U
H74C H 0.4766 -0.1104 0.7411 0.138 Uiso 1 1 calc R U
C75 C 0.5358(5) -0.2634(4) 0.8166(4) 0.111(4) Uani 1 1 d . .
H75A H 0.5621 -0.2759 0.8452 0.167 Uiso 1 1 calc R U
H75B H 0.5659 -0.2457 0.7958 0.167 Uiso 1 1 calc R U
H75C H 0.5126 -0.3004 0.8025 0.167 Uiso 1 1 calc R U
C76 C 0.4608(5) -0.2584(4) 0.9087(3) 0.100(3) Uani 1 1 d . .
H76A H 0.4687 -0.2347 0.9373 0.149 Uiso 1 1 calc R U
H76B H 0.5001 -0.2849 0.9050 0.149 Uiso 1 1 calc R U
H76C H 0.4210 -0.2853 0.9094 0.149 Uiso 1 1 calc R U
C77 C 1.1121(2) 0.5243(2) 0.84160(16) 0.076(3) Uani 1 1 d G .
C78 C 1.1625(2) 0.4777(3) 0.85414(18) 0.093(3) Uani 1 1 d G .
C79 C 1.1538(3) 0.4275(2) 0.8217(2) 0.114(4) Uani 1 1 d G U
C80 C 1.0980(3) 0.4430(2) 0.78903(17) 0.113(4) Uani 1 1 d G U
C81 C 1.0722(2) 0.5028(2) 0.80136(16) 0.080(3) Uani 1 1 d G .
C82 C 1.1025(4) 0.5859(3) 0.8666(2) 0.163(6) Uani 1 1 d G U
H82A H 1.1466 0.6034 0.8779 0.245 Uiso 1 1 calc R U
H82B H 1.0767 0.5778 0.8925 0.245 Uiso 1 1 calc R U
H82C H 1.0781 0.6160 0.8457 0.245 Uiso 1 1 calc R U
C83 C 1.2160(4) 0.4811(4) 0.8949(3) 0.226(8) Uani 1 1 d G U
H83A H 1.2531 0.5080 0.8873 0.339 Uiso 1 1 calc R U
H83B H 1.2329 0.4385 0.9024 0.339 Uiso 1 1 calc R U
H83C H 1.1963 0.4990 0.9211 0.339 Uiso 1 1 calc R U
C84 C 1.1964(4) 0.3680(3) 0.8218(3) 0.276(11) Uani 1 1 d G U
H84A H 1.2401 0.3755 0.8394 0.414 Uiso 1 1 calc R U
H84B H 1.2033 0.3568 0.7903 0.414 Uiso 1 1 calc R U
H84C H 1.1733 0.3333 0.8356 0.414 Uiso 1 1 calc R U
C85 C 1.0708(5) 0.4028(4) 0.7484(2) 0.255(10) Uani 1 1 d G U
H85A H 1.0438 0.4293 0.7261 0.382 Uiso 1 1 calc R U
H85B H 1.0427 0.3689 0.7587 0.382 Uiso 1 1 calc R U
H85C H 1.1085 0.3844 0.7342 0.382 Uiso 1 1 calc R U
C86 C 1.0128(3) 0.5375(4) 0.7761(2) 0.176(6) Uani 1 1 d G U
H86A H 0.9829 0.5070 0.7591 0.265 Uiso 1 1 calc R U
H86B H 1.0292 0.5680 0.7549 0.265 Uiso 1 1 calc R U
H86C H 0.9880 0.5598 0.7981 0.265 Uiso 1 1 calc R U
C87 C 0.4648(9) 0.2520(7) 0.3637(5) 0.159(6) Uiso 1 1 d D .
C88 C 0.3246(11) 0.5231(7) 0.1402(6) 0.150(6) Uani 1 1 d . .
C89 C 0.1028(8) 0.4843(7) 0.3798(5) 0.158(6) Uiso 1 1 d D .
O13 O 0.2744(5) 0.6819(5) 0.9099(3) 0.185(4) Uani 1 1 d . .
O14 O 0.1425(6) 0.7675(7) 0.4182(4) 0.264(6) Uani 1 1 d . .

loop_
_atom_site_aniso_label
_atom_site_aniso_U_11
_atom_site_aniso_U_22
_atom_site_aniso_U_33
_atom_site_aniso_U_23
_atom_site_aniso_U_13
_atom_site_aniso_U_12
Ir1 0.0572(2) 0.04866(19) 0.04931(18) -0.00209(16) 0.00085(15) -0.01626(16)
Ir2 0.0562(2) 0.04865(19) 0.0571(2) -0.00339(16) 0.00893(15) -0.01267(16)
S1 0.0559(13) 0.0720(15) 0.0601(13) -0.0065(12) 0.0004(10) -0.0079(11)
S2 0.0698(15) 0.0529(13) 0.0614(13) 0.0037(11) 0.0072(11) -0.0050(11)
S3 0.0656(14) 0.0699(15) 0.0460(11) -0.0029(10) 0.0060(10) -0.0264(11)
S4 0.0727(15) 0.0551(13) 0.0516(12) -0.0082(10) 0.0040(11) -0.0198(11)
S5 0.0615(14) 0.0477(12) 0.0631(13) 0.0073(10) 0.0034(11) -0.0104(10)
S6 0.0507(13) 0.0531(12) 0.0577(12) 0.0026(10) -0.0024(10) -0.0124(10)
S7 0.124(3) 0.139(3) 0.124(3) -0.003(3) 0.016(2) -0.014(3)
S8 0.123(3) 0.142(3) 0.104(3) -0.014(2) -0.007(2) -0.009(3)
S9 0.101(3) 0.133(3) 0.101(2) 0.016(2) -0.017(2) -0.003(2)
N1 0.086(6) 0.080(6) 0.096(7) -0.003(5) 0.002(5) 0.017(5)
N2 0.071(5) 0.062(5) 0.082(6) -0.008(5) 0.016(4) 0.003(4)
N3 0.076(5) 0.050(4) 0.090(5) -0.009(4) 0.015(5) -0.004(4)
N4 0.058(5) 0.073(5) 0.100(6) 0.010(5) 0.004(5) 0.009(4)
N5 0.077(6) 0.079(6) 0.052(4) -0.002(4) -0.011(4) -0.011(4)
N6 0.066(5) 0.064(5) 0.055(4) -0.002(4) -0.002(4) -0.014(4)
N7 0.078(6) 0.066(5) 0.051(4) -0.001(4) 0.008(4) -0.016(4)
N8 0.079(6) 0.070(5) 0.059(4) -0.002(4) -0.007(4) -0.002(4)
N9 0.056(5) 0.070(5) 0.071(5) -0.006(4) 0.013(4) -0.005(4)
N10 0.066(5) 0.058(4) 0.047(4) 0.005(3) -0.003(4) -0.017(4)
N11 0.063(5) 0.061(5) 0.052(4) 0.001(4) -0.001(3) -0.004(4)
N12 0.086(5) 0.058(5) 0.061(4) -0.009(4) -0.010(4) 0.013(4)
O1 0.158(9) 0.143(9) 0.385(17) 0.020(9) 0.130(10) 0.042(7)
O2 0.246(15) 0.46(2) 0.280(15) -0.238(17) 0.031(12) -0.117(14)
O3 0.231(13) 0.245(14) 0.316(16) 0.150(13) 0.098(11) 0.048(10)
O4 0.116(7) 0.221(11) 0.179(8) -0.034(7) -0.009(6) 0.030(7)
O5 0.214(10) 0.126(7) 0.227(10) 0.028(7) 0.088(9) 0.002(7)
O6 0.244(12) 0.267(13) 0.105(7) -0.026(7) -0.076(7) -0.001(9)
O7 0.198(11) 0.350(16) 0.108(7) -0.033(8) -0.056(7) 0.038(10)
O8 0.160(11) 0.189(12) 0.56(2) -0.147(14) -0.102(12) 0.041(9)
O9 0.270(14) 0.47(2) 0.165(10) 0.110(13) -0.058(9) -0.168(14)
F1 0.145(8) 0.311(13) 0.225(9) -0.007(9) -0.002(6) 0.081(8)
F2 0.224(11) 0.279(13) 0.51(2) 0.173(15) 0.155(13) 0.002(9)
F3 0.194(10) 0.53(2) 0.378(16) -0.270(17) 0.061(11) -0.072(12)
F4 0.225(11) 0.160(8) 0.296(13) 0.064(8) 0.020(9) -0.048(7)
F5 0.233(11) 0.163(9) 0.245(11) 0.033(7) 0.023(9) 0.036(8)
F6 0.349(13) 0.178(8) 0.132(6) -0.026(6) -0.072(8) 0.052(8)
F7 0.123(7) 0.322(13) 0.229(10) 0.005(10) -0.035(7) -0.039(7)
F8 0.251(13) 0.54(2) 0.359(17) 0.148(16) 0.106(12) -0.134(14)
F9 0.183(10) 0.315(15) 0.52(2) -0.199(15) -0.068(11) 0.104(10)
C1 0.079(7) 0.063(6) 0.067(6) -0.003(5) -0.009(5) -0.017(5)
C2 0.100(9) 0.106(10) 0.136(11) -0.007(9) 0.015(8) 0.028(7)
C3 0.093(8) 0.097(9) 0.114(9) -0.027(8) 0.039(7) 0.010(7)
C4 0.064(6) 0.097(8) 0.064(6) -0.010(5) 0.016(5) -0.008(5)
C5 0.063(6) 0.068(6) 0.063(6) -0.009(5) 0.018(5) -0.007(5)
C6 0.066(6) 0.064(6) 0.090(7) -0.009(6) -0.010(5) -0.012(5)
C7 0.094(8) 0.074(6) 0.068(6) 0.014(5) -0.001(6) 0.004(6)
C8 0.052(5) 0.065(6) 0.064(6) -0.013(5) 0.010(5) 0.007(4)
C9 0.118(9) 0.134(10) 0.074(7) 0.008(7) -0.004(6) -0.063(8)
C10 0.122(10) 0.162(11) 0.080(7) 0.029(7) -0.011(7) -0.068(8)
C11 0.053(5) 0.060(6) 0.066(6) -0.012(5) 0.010(5) 0.004(4)
C12 0.100(8) 0.101(8) 0.092(8) 0.004(6) 0.005(6) -0.030(7)
C13 0.108(9) 0.106(8) 0.077(7) -0.009(7) -0.012(6) -0.034(7)
C14 0.071(6) 0.048(5) 0.071(6) -0.023(5) -0.008(5) -0.007(4)
C15 0.097(8) 0.048(6) 0.088(7) -0.004(5) 0.002(6) 0.001(5)
C16 0.078(7) 0.059(6) 0.075(6) -0.011(5) 0.003(5) 0.002(5)
C17 0.087(7) 0.070(6) 0.081(6) -0.020(5) -0.006(5) 0.007(5)
C18 0.075(6) 0.049(5) 0.078(6) 0.003(5) 0.009(5) -0.013(5)
C19 0.102(9) 0.066(7) 0.134(10) -0.008(7) 0.036(8) 0.024(6)
C20 0.115(9) 0.057(6) 0.117(9) -0.020(6) 0.026(8) 0.017(6)
C21 0.169(12) 0.123(10) 0.099(8) 0.012(8) -0.013(8) 0.050(9)
C22 0.075(7) 0.133(10) 0.109(8) 0.006(7) -0.006(6) 0.011(6)
C23 0.069(6) 0.065(6) 0.040(4) -0.006(4) 0.012(4) -0.016(5)
C24 0.077(8) 0.126(10) 0.062(6) 0.020(7) -0.005(5) 0.006(7)
C25 0.061(6) 0.113(9) 0.062(6) -0.005(6) -0.010(5) -0.026(6)
C26 0.094(7) 0.087(7) 0.067(6) -0.009(5) -0.001(5) -0.050(6)
C27 0.082(7) 0.075(7) 0.058(5) -0.002(5) -0.005(5) -0.036(5)
C28 0.091(7) 0.068(6) 0.086(7) -0.021(5) 0.028(5) -0.036(5)
C29 0.101(8) 0.083(7) 0.074(6) -0.025(5) 0.035(6) -0.036(6)
C30 0.083(7) 0.065(6) 0.056(5) -0.010(5) 0.003(5) -0.019(5)
C31 0.095(8) 0.093(7) 0.073(6) -0.014(6) 0.028(5) -0.030(6)
C32 0.087(7) 0.096(8) 0.075(6) -0.028(6) 0.020(5) -0.049(6)
C33 0.075(7) 0.066(6) 0.065(6) -0.001(5) 0.019(5) -0.026(5)
C34 0.095(8) 0.071(6) 0.084(6) -0.024(5) 0.029(6) -0.015(6)
C35 0.072(6) 0.066(6) 0.104(7) -0.018(5) 0.040(5) -0.029(5)
C36 0.067(6) 0.051(6) 0.063(5) -0.009(4) 0.017(5) -0.017(4)
C37 0.084(7) 0.058(6) 0.121(8) -0.016(6) 0.020(6) -0.011(6)
C38 0.081(7) 0.061(6) 0.142(9) -0.015(6) 0.046(6) -0.015(5)
C39 0.072(6) 0.071(6) 0.060(5) -0.017(4) 0.013(5) -0.009(5)
C40 0.078(7) 0.061(6) 0.044(5) -0.015(4) 0.000(5) -0.003(5)
C41 0.129(10) 0.073(7) 0.063(6) 0.015(5) -0.003(7) -0.003(7)
C42 0.113(9) 0.066(6) 0.048(5) 0.006(5) 0.012(6) -0.009(6)
C43 0.125(9) 0.096(8) 0.070(6) 0.021(6) -0.005(6) -0.016(7)
C44 0.091(8) 0.105(8) 0.086(7) -0.012(6) -0.021(6) 0.018(6)
C45 0.056(6) 0.045(5) 0.062(5) -0.007(4) 0.006(4) -0.015(4)
C46 0.065(7) 0.082(7) 0.099(8) 0.003(6) -0.007(6) 0.014(5)
C47 0.082(8) 0.073(7) 0.079(7) 0.014(6) -0.016(6) -0.008(5)
C48 0.088(7) 0.063(6) 0.047(5) 0.000(4) -0.001(5) -0.007(5)
C49 0.064(6) 0.049(5) 0.052(5) 0.007(4) 0.004(4) -0.004(4)
C50 0.104(7) 0.059(6) 0.044(5) -0.003(4) 0.017(5) -0.018(5)
C51 0.090(7) 0.064(6) 0.049(5) -0.013(4) 0.007(5) -0.026(5)
C52 0.059(5) 0.038(4) 0.044(4) -0.001(4) 0.003(4) 0.000(4)
C53 0.072(6) 0.057(5) 0.058(5) 0.001(4) 0.012(4) -0.011(5)
C54 0.087(7) 0.061(6) 0.058(5) -0.012(5) -0.006(5) -0.006(5)
C55 0.053(5) 0.053(5) 0.044(5) 0.003(4) -0.002(4) 0.012(4)
C56 0.069(6) 0.066(6) 0.047(5) 0.004(4) 0.009(4) -0.005(5)
C57 0.055(5) 0.070(6) 0.053(5) -0.005(4) -0.001(4) -0.011(4)
C58 0.058(5) 0.058(5) 0.037(4) 0.002(4) -0.002(4) -0.007(4)
C59 0.071(6) 0.058(5) 0.054(5) 0.006(4) 0.010(4) -0.004(4)
C60 0.070(6) 0.066(6) 0.040(5) -0.001(4) 0.000(4) -0.007(5)
C61 0.066(6) 0.067(6) 0.047(5) 0.000(4) 0.003(4) -0.011(4)
C62 0.061(5) 0.048(5) 0.052(5) -0.005(4) 0.010(4) -0.006(4)
C63 0.102(8) 0.071(7) 0.088(7) 0.002(6) -0.008(6) 0.030(6)
C64 0.082(7) 0.077(7) 0.078(7) 0.012(6) -0.004(5) 0.008(6)
C65 0.069(6) 0.090(7) 0.073(6) -0.007(5) 0.028(5) -0.004(5)
C66 0.106(8) 0.068(6) 0.103(8) -0.011(6) 0.005(6) 0.013(5)
C67 0.054(6) 0.061(6) 0.054(5) -0.012(4) 0.006(4) -0.024(4)
C68 0.066(6) 0.057(6) 0.057(5) -0.002(4) -0.010(5) -0.019(4)
C69 0.074(6) 0.055(5) 0.053(5) -0.013(4) -0.006(5) -0.025(5)
C70 0.072(6) 0.046(5) 0.078(6) -0.027(5) -0.006(5) -0.015(5)
C71 0.069(6) 0.047(5) 0.079(6) -0.005(5) 0.006(5) -0.023(5)
C72 0.082(7) 0.081(7) 0.081(6) -0.015(5) 0.002(5) -0.030(5)
C73 0.083(7) 0.077(6) 0.079(6) 0.006(5) -0.010(5) -0.027(5)
C74 0.102(8) 0.116(8) 0.059(6) -0.012(5) 0.012(5) -0.042(6)
C75 0.103(8) 0.070(7) 0.155(10) -0.034(7) -0.016(7) -0.015(6)
C76 0.116(8) 0.083(7) 0.092(7) 0.025(6) -0.023(6) -0.040(6)
C77 0.086(7) 0.056(6) 0.093(7) -0.010(5) 0.048(6) -0.019(5)
C78 0.074(7) 0.119(9) 0.083(7) 0.034(7) -0.006(6) -0.029(7)
C79 0.112(9) 0.082(7) 0.166(11) 0.045(7) 0.087(8) 0.003(7)
C80 0.150(10) 0.125(9) 0.078(7) -0.047(7) 0.074(7) -0.092(8)
C81 0.051(6) 0.113(8) 0.078(7) 0.024(6) 0.017(5) -0.040(6)
C82 0.250(15) 0.074(8) 0.183(12) -0.028(8) 0.103(11) -0.060(9)
C83 0.112(11) 0.36(2) 0.199(14) 0.137(14) -0.042(10) -0.092(12)
C84 0.272(17) 0.110(11) 0.50(3) 0.087(14) 0.297(19) 0.066(11)
C85 0.40(2) 0.245(16) 0.146(12) -0.121(11) 0.150(14) -0.225(16)
C86 0.099(9) 0.248(15) 0.172(11) 0.139(11) -0.030(8) -0.062(9)
C88 0.194(18) 0.101(12) 0.145(14) 0.034(11) -0.033(13) -0.002(12)
O13 0.202(10) 0.193(9) 0.164(8) 0.020(7) 0.034(7) -0.050(7)
O14 0.231(13) 0.299(16) 0.273(14) 0.035(12) 0.077(11) -0.031(11)

loop_
_atom_type_symbol
_atom_type_description
_atom_type_scat_dispersion_real
_atom_type_scat_dispersion_imag
_atom_type_scat_source
C C 0.0033 0.0016 'International Tables Vol C Tables 4.2.6.8 and 6.1.1.4'
H H 0.0000 0.0000 'International Tables Vol C Tables 4.2.6.8 and 6.1.1.4'
N N 0.0061 0.0033 'International Tables Vol C Tables 4.2.6.8 and 6.1.1.4'
O O 0.0106 0.0060 'International Tables Vol C Tables 4.2.6.8 and 6.1.1.4'
F F 0.0171 0.0103 'International Tables Vol C Tables 4.2.6.8 and 6.1.1.4'
S S 0.1246 0.1234 'International Tables Vol C Tables 4.2.6.8 and 6.1.1.4'
Ir Ir -1.4442 7.9887 'International Tables Vol C Tables 4.2.6.8 and 6.1.1.4'

loop_
_geom_angle_atom_site_label_1
_geom_angle_atom_site_label_2
_geom_angle_atom_site_label_3
_geom_angle
C71 Ir1 C70 39.1(3)
C71 Ir1 C69 64.9(3)
C70 Ir1 C69 38.3(3)
C71 Ir1 C67 38.2(3)
C70 Ir1 C67 63.8(3)
C69 Ir1 C67 63.5(3)
C71 Ir1 C68 64.0(3)
C70 Ir1 C68 64.0(3)
C69 Ir1 C68 38.5(3)
C67 Ir1 C68 37.2(3)
C71 Ir1 S3 97.1(2)
C70 Ir1 S3 134.6(3)
C69 Ir1 S3 151.9(2)
C67 Ir1 S3 88.9(2)
C68 Ir1 S3 115.2(2)
C71 Ir1 S1 111.1(2)
C70 Ir1 S1 99.0(2)
C69 Ir1 S1 120.7(3)
C67 Ir1 S1 147.5(2)
C68 Ir1 S1 159.2(2)
S3 Ir1 S1 85.16(7)
C71 Ir1 S5 164.7(2)
C70 Ir1 S5 132.8(3)
C69 Ir1 S5 101.5(2)
C67 Ir1 S5 130.8(2)
C68 Ir1 S5 101.1(2)
S3 Ir1 S5 92.64(7)
S1 Ir1 S5 81.43(7)
C78 Ir2 C79 37.33(8)
C78 Ir2 C77 37.26(8)
C79 Ir2 C77 62.07(11)
C78 Ir2 C80 61.95(11)
C79 Ir2 C80 36.99(8)
C77 Ir2 C80 61.65(11)
C78 Ir2 C81 61.87(11)
C79 Ir2 C81 61.69(11)
C77 Ir2 C81 36.88(8)
C80 Ir2 C81 36.73(8)
C78 Ir2 S4 96.45(16)
C79 Ir2 S4 131.59(18)
C77 Ir2 S4 89.70(13)
C80 Ir2 S4 151.33(13)
C81 Ir2 S4 117.89(15)
C78 Ir2 S6 163.20(14)
C79 Ir2 S6 138.43(18)
C77 Ir2 S6 127.72(15)
C80 Ir2 S6 106.28(15)
C81 Ir2 S6 101.42(13)
S4 Ir2 S6 89.97(7)
C78 Ir2 S2 115.71(15)
C79 Ir2 S2 100.81(14)
C77 Ir2 S2 151.96(15)
C80 Ir2 S2 119.03(15)
C81 Ir2 S2 155.46(15)
S4 Ir2 S2 86.48(7)
S6 Ir2 S2 80.08(7)
C1 S1 Ir1 113.0(3)
C18 S2 Ir2 113.7(3)
C23 S3 Ir1 112.3(3)
C40 S4 Ir2 112.9(3)
C45 S5 Ir1 114.6(3)
C62 S6 Ir2 113.7(3)
O2 S7 O3 108.0(11)
O2 S7 O1 123.7(10)
O3 S7 O1 110.6(8)
O2 S7 C87 101.6(8)
O3 S7 C87 104.5(8)
O1 S7 C87 106.5(7)
O6 S8 O4 115.0(7)
O6 S8 O5 116.1(7)
O4 S8 O5 112.3(6)
O6 S8 C88 104.6(7)
O4 S8 C88 103.0(8)
O5 S8 C88 103.9(8)
O8 S9 O9 118.6(12)
O8 S9 O7 115.7(9)
O9 S9 O7 108.2(9)
O8 S9 C89 102.2(8)
O9 S9 C89 98.5(8)
O7 S9 C89 112.0(7)
C1 N1 C2 108.8(9)
C1 N1 C21 126.2(10)
C2 N1 C21 124.9(10)
C1 N2 C3 111.0(9)
C1 N2 C4 125.3(8)
C3 N2 C4 123.6(9)
C18 N3 C20 109.0(8)
C18 N3 C17 125.4(7)
C20 N3 C17 125.4(8)
C18 N4 C19 109.5(8)
C18 N4 C22 125.2(9)
C19 N4 C22 125.1(9)
C23 N5 C24 109.3(8)
C23 N5 C43 126.8(8)
C24 N5 C43 123.8(9)
C23 N6 C25 108.9(7)
C23 N6 C26 123.3(7)
C25 N6 C26 127.7(7)
C40 N7 C42 110.5(8)
C40 N7 C39 123.6(7)
C42 N7 C39 125.7(8)
C40 N8 C41 108.3(8)
C40 N8 C44 124.7(8)
C41 N8 C44 126.9(9)
C45 N9 C46 108.3(7)
C45 N9 C65 125.4(7)
C46 N9 C65 126.2(8)
C45 N10 C47 109.0(7)
C45 N10 C48 125.0(7)
C47 N10 C48 125.7(7)
C62 N11 C64 108.4(7)
C62 N11 C61 125.2(7)
C64 N11 C61 126.4(7)
C62 N12 C63 109.9(7)
C62 N12 C66 126.5(7)
C63 N12 C66 123.6(8)
N1 C1 N2 105.9(9)
N1 C1 S1 125.0(8)
N2 C1 S1 128.8(8)
C3 C2 N1 108.4(10)
C2 C3 N2 105.8(10)
N2 C4 C5 114.1(7)
C6 C5 C10 118.9(9)
C6 C5 C4 118.7(8)
C10 C5 C4 122.3(9)
C5 C6 C7 121.1(8)
C8 C7 C6 123.1(8)
C7 C8 C9 114.6(8)
C7 C8 C11 122.7(8)
C9 C8 C11 122.7(8)
C8 C9 C10 121.5(9)
C5 C10 C9 120.6(10)
C16 C11 C12 116.9(8)
C16 C11 C8 121.7(8)
C12 C11 C8 121.3(9)
C11 C12 C13 121.5(10)
C14 C13 C12 120.5(9)
C13 C14 C15 117.8(8)
C13 C14 C17 123.5(8)
C15 C14 C17 118.7(9)
C14 C15 C16 121.0(9)
C11 C16 C15 122.2(9)
N3 C17 C14 112.0(7)
N4 C18 N3 105.1(8)
N4 C18 S2 126.0(7)
N3 C18 S2 128.8(7)
C20 C19 N4 107.9(9)
C19 C20 N3 108.4(10)
N6 C23 N5 106.4(7)
N6 C23 S3 126.1(7)
N5 C23 S3 127.1(7)
C25 C24 N5 109.0(8)
C24 C25 N6 106.4(8)
N6 C26 C27 114.0(7)
C32 C27 C28 119.0(8)
C32 C27 C26 121.6(8)
C28 C27 C26 119.4(8)
C29 C28 C27 121.3(9)
C28 C29 C30 122.1(8)
C29 C30 C31 116.6(8)
C29 C30 C33 121.1(8)
C31 C30 C33 122.3(8)
C30 C31 C32 120.7(8)
C27 C32 C31 120.2(8)
C38 C33 C34 117.1(8)
C38 C33 C30 120.4(8)
C34 C33 C30 122.4(9)
C33 C34 C35 122.0(8)
C36 C35 C34 120.2(8)
C35 C36 C37 119.1(8)
C35 C36 C39 121.2(8)
C37 C36 C39 119.7(8)
C36 C37 C38 121.5(9)
C33 C38 C37 120.1(9)
N7 C39 C36 113.1(7)
N8 C40 N7 105.8(7)
N8 C40 S4 126.8(8)
N7 C40 S4 127.3(7)
C42 C41 N8 109.8(9)
C41 C42 N7 105.6(9)
N9 C45 N10 106.3(7)
N9 C45 S5 129.6(7)
N10 C45 S5 124.0(7)
C47 C46 N9 108.8(8)
C46 C47 N10 107.6(8)
N10 C48 C49 111.9(6)
C50 C49 C54 116.1(7)
C50 C49 C48 124.3(7)
C54 C49 C48 119.6(7)
C49 C50 C51 122.1(7)
C52 C51 C50 122.6(7)
C51 C52 C53 117.0(7)
C51 C52 C55 123.3(7)
C53 C52 C55 119.7(7)
C52 C53 C54 120.0(7)
C49 C54 C53 122.2(7)
C60 C55 C56 113.8(7)
C60 C55 C52 123.5(7)
C56 C55 C52 122.6(7)
C57 C56 C55 122.9(7)
C56 C57 C58 120.7(7)
C59 C58 C57 118.4(7)
C59 C58 C61 119.2(7)
C57 C58 C61 122.3(7)
C60 C59 C58 120.6(7)
C59 C60 C55 123.4(7)
N11 C61 C58 114.2(6)
N12 C62 N11 106.7(7)
N12 C62 S6 127.7(6)
N11 C62 S6 125.3(6)
C64 C63 N12 108.1(8)
C63 C64 N11 106.9(8)
C68 C67 C71 110.0(8)
C68 C67 C72 124.8(8)
C71 C67 C72 125.3(8)
C68 C67 Ir1 71.7(4)
C71 C67 Ir1 69.9(4)
C72 C67 Ir1 126.4(5)
C67 C68 C69 108.0(8)
C67 C68 C73 127.9(9)
C69 C68 C73 123.7(8)
C67 C68 Ir1 71.1(4)
C69 C68 Ir1 70.2(4)
C73 C68 Ir1 129.9(5)
C70 C69 C68 107.4(7)
C70 C69 C74 125.2(9)
C68 C69 C74 126.9(8)
C70 C69 Ir1 70.4(4)
C68 C69 Ir1 71.4(4)
C74 C69 Ir1 129.7(5)
C69 C70 C71 108.1(8)
C69 C70 C75 127.2(9)
C71 C70 C75 124.2(9)
C69 C70 Ir1 71.3(4)
C71 C70 Ir1 70.2(4)
C75 C70 Ir1 130.1(6)
C67 C71 C70 106.5(7)
C67 C71 C76 127.0(8)
C70 C71 C76 126.0(9)
C67 C71 Ir1 71.9(4)
C70 C71 Ir1 70.7(4)
C76 C71 Ir1 128.5(6)
C81 C77 C78 108.0
C81 C77 C82 126.0
C78 C77 C82 126.0
C81 C77 Ir2 72.47(16)
C78 C77 Ir2 70.62(16)
C82 C77 Ir2 122.58(15)
C77 C78 C79 108.0
C77 C78 C83 126.0
C79 C78 C83 126.0
C77 C78 Ir2 72.12(16)
C79 C78 Ir2 71.79(16)
C83 C78 Ir2 121.80(15)
C78 C79 C80 108.0
C78 C79 C84 126.0
C80 C79 C84 126.0
C78 C79 Ir2 70.88(15)
C80 C79 Ir2 72.54(16)
C84 C79 Ir2 122.27(15)
C79 C80 C81 108.0
C79 C80 C85 126.0
C81 C80 C85 126.0
C79 C80 Ir2 70.48(16)
C81 C80 Ir2 71.82(15)
C85 C80 Ir2 123.35(14)
C77 C81 C80 108.0
C77 C81 C86 126.0
C80 C81 C86 126.0
C77 C81 Ir2 70.64(16)
C80 C81 Ir2 71.46(16)
C86 C81 Ir2 123.53(15)
F1 C87 F3 109.4(14)
F1 C87 F2 110.3(14)
F3 C87 F2 102.0(13)
F1 C87 S7 117.8(12)
F3 C87 S7 107.4(13)
F2 C87 S7 108.7(12)
F6 C88 F4 109.5(16)
F6 C88 F5 106.1(17)
F4 C88 F5 102.4(12)
F6 C88 S8 113.3(11)
F4 C88 S8 113.3(15)
F5 C88 S8 111.4(13)
F9 C89 F7 109.6(14)
F9 C89 F8 104.9(14)
F7 C89 F8 101.5(13)
F9 C89 S9 111.5(12)
F7 C89 S9 118.6(11)
F8 C89 S9 109.4(12)

loop_
_geom_bond_atom_site_label_1
_geom_bond_atom_site_label_2
_geom_bond_distance
Ir1 C71 2.162(7)
Ir1 C70 2.169(7)
Ir1 C69 2.180(7)
Ir1 C67 2.189(7)
Ir1 C68 2.196(7)
Ir1 S3 2.424(2)
Ir1 S1 2.428(2)
Ir1 S5 2.440(2)
Ir2 C78 2.182(4)
Ir2 C79 2.194(4)
Ir2 C77 2.201(4)
Ir2 C80 2.220(4)
Ir2 C81 2.225(4)
Ir2 S4 2.417(2)
Ir2 S6 2.430(2)
Ir2 S2 2.436(2)
S1 C1 1.715(10)
S2 C18 1.700(9)
S3 C23 1.708(8)
S4 C40 1.724(9)
S5 C45 1.702(8)
S6 C62 1.717(8)
S7 O2 1.301(11)
S7 O3 1.402(11)
S7 O1 1.419(9)
S7 C87 1.735(16)
S8 O6 1.374(8)
S8 O4 1.415(9)
S8 O5 1.470(9)
S8 C88 1.769(15)
S9 O8 1.252(11)
S9 O9 1.309(13)
S9 O7 1.331(9)
S9 C89 1.727(16)
N1 C1 1.333(10)
N1 C2 1.355(12)
N1 C21 1.481(11)
N2 C1 1.336(10)
N2 C3 1.341(10)
N2 C4 1.445(10)
N3 C18 1.383(10)
N3 C20 1.387(10)
N3 C17 1.463(9)
N4 C18 1.366(10)
N4 C19 1.395(11)
N4 C22 1.446(10)
N5 C23 1.343(9)
N5 C24 1.344(11)
N5 C43 1.428(10)
N6 C23 1.340(9)
N6 C25 1.384(9)
N6 C26 1.467(10)
N7 C40 1.354(10)
N7 C42 1.367(9)
N7 C39 1.463(9)
N8 C40 1.352(9)
N8 C41 1.358(10)
N8 C44 1.447(10)
N9 C45 1.357(9)
N9 C46 1.417(10)
N9 C65 1.457(9)
N10 C45 1.370(9)
N10 C47 1.409(10)
N10 C48 1.439(9)
N11 C62 1.337(8)
N11 C64 1.389(9)
N11 C61 1.458(9)
N12 C62 1.337(9)
N12 C63 1.345(9)
N12 C66 1.457(9)
F1 C87 1.249(13)
F2 C87 1.285(13)
F3 C87 1.264(13)
F4 C88 1.312(16)
F5 C88 1.352(17)
F6 C88 1.267(15)
F7 C89 1.281(13)
F8 C89 1.304(14)
F9 C89 1.258(13)
C2 C3 1.338(13)
C4 C5 1.532(11)
C5 C6 1.326(10)
C5 C10 1.356(11)
C6 C7 1.378(10)
C7 C8 1.374(10)
C8 C9 1.393(11)
C8 C11 1.499(11)
C9 C10 1.394(12)
C11 C16 1.340(10)
C11 C12 1.367(11)
C12 C13 1.382(12)
C13 C14 1.350(11)
C14 C15 1.362(10)
C14 C17 1.526(11)
C15 C16 1.365(10)
C19 C20 1.314(12)
C24 C25 1.318(11)
C26 C27 1.519(10)
C27 C32 1.346(11)
C27 C28 1.367(10)
C28 C29 1.333(10)
C29 C30 1.377(10)
C30 C31 1.385(10)
C30 C33 1.491(10)
C31 C32 1.392(11)
C33 C38 1.369(11)
C33 C34 1.373(11)
C34 C35 1.382(10)
C35 C36 1.340(10)
C36 C37 1.353(11)
C36 C39 1.480(10)
C37 C38 1.388(11)
C41 C42 1.329(11)
C46 C47 1.299(11)
C48 C49 1.519(10)
C49 C50 1.360(10)
C49 C54 1.375(10)
C50 C51 1.371(10)
C51 C52 1.349(9)
C52 C53 1.383(9)
C52 C55 1.477(9)
C53 C54 1.395(10)
C55 C60 1.386(9)
C55 C56 1.408(9)
C56 C57 1.357(9)
C57 C58 1.366(9)
C58 C59 1.365(9)
C58 C61 1.499(9)
C59 C60 1.364(9)
C63 C64 1.324(11)
C67 C68 1.399(10)
C67 C71 1.422(10)
C67 C72 1.499(10)
C68 C69 1.441(11)
C68 C73 1.485(10)
C69 C70 1.427(11)
C69 C74 1.502(10)
C70 C71 1.451(11)
C70 C75 1.496(11)
C71 C76 1.498(10)
C77 C81 1.400(2)
C77 C78 1.400(2)
C77 C82 1.489(3)
C78 C79 1.400(2)
C78 C83 1.489(3)
C79 C80 1.400(2)
C79 C84 1.489(3)
C80 C81 1.400(2)
C80 C85 1.489(3)
C81 C86 1.489(3)

loop_
_platon_squeeze_void_nr
_platon_squeeze_void_average_x
_platon_squeeze_void_average_y
_platon_squeeze_void_average_z
_platon_squeeze_void_volume
_platon_squeeze_void_count_electrons
_platon_squeeze_void_content
1 0.000 0.000 0.000 857 306 ' '
2 0.000 0.500 0.500 857 307 ' '
3 0.244 0.333 0.259 10 2 ' '
4 0.244 0.167 0.759 10 1 ' '
5 0.500 1.000 0.500 525 162 ' '
6 0.500 0.500 1.000 526 160 ' '
7 0.355 0.703 0.146 15 2 ' '
8 0.355 0.797 0.646 15 2 ' '
9 0.644 0.203 0.354 15 2 ' '
10 0.644 0.297 0.854 15 3 ' '
11 0.756 0.833 0.241 9 2 ' '
12 0.756 0.667 0.741 9 1 ' '
